data_2222413
loop_
_publ_author_name
'Wang, Dong'e'

_publ_section_title
;Dichlorido[tris(1<i>H</i>-benzimidazol-2-ylmethyl)amine-\k^4^<i>N</i>,<i>N</i>^3^,<i>N</i>^3'^,<i>N</i>^3''^]iron(III)
 chloride tetrahydrofuran monosolvate monohydrate
;
_journal_coeditor_code NG2597
_journal_issue 7
_journal_name_full 'Acta Crystallographica Section E'
_journal_page_first m828
_journal_paper_doi 10.1107/S1600536809023423
_journal_volume 65
_journal_year 2009
_chemical_formula_iupac '[Fe Cl2 (C24 H21 N7)] Cl, C4 H8 O, H2 O'
_chemical_formula_moiety 'C24 H21 Cl2 Fe N7 +, Cl -, C4 H8 O, H2 O'
_chemical_formula_sum 'C28 H31 Cl3 Fe N7 O2'
_chemical_formula_weight 659.80
_chemical_name_systematic
;
Dichlorido[tris(1<i>H</i>-benzimidazol-2-ylmethyl)amine-
\k^4^<i>N</i>,<i>N</i>^3^,<i>N</i>^3'^,<i>N</i>^3''^]iron(III) chloride
tetrahydrofuran monosolvate monohydrate
;
_space_group_IT_number 14
_symmetry_cell_setting monoclinic
_symmetry_space_group_name_Hall '-P 2ybc'
_symmetry_space_group_name_H-M 'P 1 21/c 1'
_atom_sites_solution_hydrogens geom
_atom_sites_solution_primary direct
_atom_sites_solution_secondary difmap
_audit_creation_method SHELXL-97
_cell_angle_alpha 90.00
_cell_angle_beta 101.6140(10)
_cell_angle_gamma 90.00
_cell_formula_units_Z 4
_cell_length_a 10.2898(4)
_cell_length_b 13.7475(5)
_cell_length_c 21.5271(7)
_cell_measurement_reflns_used 3638
_cell_measurement_temperature 292(2)
_cell_measurement_theta_max 22.16
_cell_measurement_theta_min 2.43
_cell_volume 2982.86(19)
_computing_cell_refinement 'SAINT-Plus (Bruker, 2001)'
_computing_data_collection 'SMART (Bruker, 2001)'
_computing_data_reduction 'SAINT-Plus (Bruker, 2001)'
_computing_molecular_graphics 'PLATON (Spek, 2009)'
_computing_publication_material 'PLATON (Spek, 2009)'
_computing_structure_refinement 'SHELXL97 (Sheldrick, 2008)'
_computing_structure_solution 'SHELXS97 (Sheldrick, 2008)'
_diffrn_ambient_temperature 292(2)
_diffrn_measured_fraction_theta_full 0.994
_diffrn_measured_fraction_theta_max 0.994
_diffrn_measurement_device_type 'Bruker SMART APEX CCD area-detector'
_diffrn_measurement_method '0.3\% wide \w exposures'
_diffrn_radiation_monochromator graphite
_diffrn_radiation_source 'fine focus sealed Siemens Mo tube'
_diffrn_radiation_type 'Mo k\a'
_diffrn_radiation_wavelength 0.71073
_diffrn_reflns_av_R_equivalents 0.0461
_diffrn_reflns_av_sigmaI/netI 0.0558
_diffrn_reflns_limit_h_max 12
_diffrn_reflns_limit_h_min -12
_diffrn_reflns_limit_k_max 15
_diffrn_reflns_limit_k_min -16
_diffrn_reflns_limit_l_max 24
_diffrn_reflns_limit_l_min -26
_diffrn_reflns_number 17337
_diffrn_reflns_theta_full 25.50
_diffrn_reflns_theta_max 25.50
_diffrn_reflns_theta_min 2.43
_exptl_absorpt_coefficient_mu 0.814
_exptl_absorpt_correction_T_max 0.9231
_exptl_absorpt_correction_T_min 0.8442
_exptl_absorpt_correction_type multi-scan
_exptl_absorpt_process_details '(SADABS; Sheldrick, 2001)'
_exptl_crystal_colour red
_exptl_crystal_density_diffrn 1.469
_exptl_crystal_density_method 'not measured'
_exptl_crystal_description block
_exptl_crystal_F_000 1364
_exptl_crystal_size_max 0.20
_exptl_crystal_size_mid 0.15
_exptl_crystal_size_min 0.10
_refine_diff_density_max 0.329
_refine_diff_density_min -0.251
_refine_ls_extinction_method none
_refine_ls_goodness_of_fit_ref 1.001
_refine_ls_hydrogen_treatment mixed
_refine_ls_matrix_type full
_refine_ls_number_parameters 404
_refine_ls_number_reflns 5527
_refine_ls_number_restraints 21
_refine_ls_restrained_S_all 1.022
_refine_ls_R_factor_all 0.0699
_refine_ls_R_factor_gt 0.0466
_refine_ls_shift/su_max 0.000
_refine_ls_shift/su_mean 0.000
_refine_ls_structure_factor_coef Fsqd
_refine_ls_weighting_details 'calc w=1/[\s^2^(Fo^2^)+(0.0587P)^2^] where P=(Fo^2^+2Fc^2^)/3'
_refine_ls_weighting_scheme calc
_refine_ls_wR_factor_gt 0.1078
_refine_ls_wR_factor_ref 0.1160
_reflns_number_gt 3999
_reflns_number_total 5527
_reflns_threshold_expression I>2\s(I)
_cod_data_source_file ng2597.cif
_cod_data_source_block I
_cod_depositor_comments
;
The following automatic conversions were performed:
'_symmetry_cell_setting' value 'Monoclinic' changed to 'monoclinic'
according to '/home/saulius/struct/CIF-dictionaries/cif_core.dic'
dictionary named 'cif_core.dic' version 2.4.1 from 2010-06-29.

Automatic conversion script
Id: cif_fix_enum 1527 2010-12-29 10:47:43Z saulius 

The following automatic conversions were performed:

'_symmetry_cell_setting' value 'Monoclinic' changed to 'monoclinic'
according to /home/saulius/struct/CIF-dictionaries/cif_core.dic
dictionary named 'cif_core.dic' version 2.4.1 from 2010-06-29.

Automatic conversion script
Id: cif_fix_values 1715 2011-07-08 13:25:40Z adriana 
;
_cod_original_cell_volume 2982.85(19)
_cod_original_sg_symbol_H-M 'P 21/c'
_cod_database_code 2222413
_cod_database_fobs_code 2222413

loop_
_symmetry_equiv_pos_as_xyz
'x, y, z'
'-x, y+1/2, -z+1/2'
'-x, -y, -z'
'x, -y-1/2, z-1/2'

loop_
_atom_site_type_symbol
_atom_site_label
_atom_site_fract_x
_atom_site_fract_y
_atom_site_fract_z
_atom_site_U_iso_or_equiv
_atom_site_adp_type
_atom_site_calc_flag
_atom_site_refinement_flags
_atom_site_occupancy
_atom_site_disorder_assembly
_atom_site_disorder_group
Fe Fe1 0.94620(4) 0.27332(3) 0.810133(19) 0.03211(14) Uani d . 1 . .
Cl Cl1 1.00873(8) 0.17478(6) 0.73359(4) 0.0445(2) Uani d . 1 . .
Cl Cl2 0.86507(8) 0.39490(6) 0.74462(4) 0.0476(2) Uani d . 1 . .
N N1 0.7813(2) 0.18448(19) 0.81255(12) 0.0369(6) Uani d . 1 . .
N N2 0.6965(3) 0.0441(2) 0.83683(14) 0.0482(7) Uani d D 1 . .
H H2 0.694(3) -0.0126(16) 0.8535(15) 0.058 Uiso d D 1 . .
N N3 0.9114(2) 0.33689(18) 0.89433(11) 0.0367(6) Uani d . 1 . .
N N4 0.9099(3) 0.3256(2) 0.99701(12) 0.0439(7) Uani d D 1 . .
H H4 0.924(3) 0.296(2) 1.0330(11) 0.053 Uiso d D 1 . .
N N5 1.1468(2) 0.30502(18) 0.84551(11) 0.0342(6) Uani d . 1 . .
N N6 1.3466(2) 0.2668(2) 0.89915(13) 0.0446(7) Uani d D 1 . .
H H6 1.413(2) 0.237(2) 0.9213(14) 0.054 Uiso d D 1 . .
N N7 1.0223(2) 0.15132(18) 0.88547(11) 0.0361(6) Uani d . 1 . .
C C1 0.5896(3) 0.0998(3) 0.80784(15) 0.0452(8) Uani d . 1 . .
C C2 0.4545(3) 0.0799(3) 0.79198(18) 0.0604(10) Uani d . 1 . .
H H2A 0.4191 0.0210 0.8019 0.072 Uiso calc R 1 . .
C C3 0.3760(4) 0.1536(3) 0.76056(18) 0.0635(11) Uani d . 1 . .
H H3 0.2851 0.1433 0.7487 0.076 Uiso calc R 1 . .
C C4 0.4273(3) 0.2419(3) 0.74607(18) 0.0596(10) Uani d . 1 . .
H H4A 0.3703 0.2893 0.7251 0.071 Uiso calc R 1 B .
C C5 0.5621(3) 0.2610(3) 0.76226(16) 0.0508(9) Uani d . 1 . .
H H5 0.5968 0.3203 0.7526 0.061 Uiso calc R 1 . .
C C6 0.6426(3) 0.1889(2) 0.79315(14) 0.0392(8) Uani d . 1 . .
C C7 0.8062(3) 0.0962(2) 0.83803(15) 0.0407(8) Uani d . 1 . .
C C8 0.9449(3) 0.0627(2) 0.86263(16) 0.0428(8) Uani d . 1 . .
H H8A 0.9477 0.0167 0.8970 0.051 Uiso calc R 1 . .
H H8B 0.9806 0.0315 0.8292 0.051 Uiso calc R 1 . .
C C9 0.9971(3) 0.1834(3) 0.94789(15) 0.0483(9) Uani d . 1 . .
H H9A 0.9372 0.1376 0.9619 0.058 Uiso calc R 1 . .
H H9B 1.0800 0.1825 0.9787 0.058 Uiso calc R 1 . .
C C10 0.9390(3) 0.2821(2) 0.94594(14) 0.0368(7) Uani d . 1 . .
C C11 0.8612(3) 0.4177(3) 0.97900(15) 0.0424(8) Uani d . 1 . .
C C12 0.8176(3) 0.4915(3) 1.01283(17) 0.0539(9) Uani d . 1 . .
H H12 0.8151 0.4852 1.0556 0.065 Uiso calc R 1 . .
C C13 0.7781(3) 0.5753(3) 0.9795(2) 0.0586(10) Uani d . 1 . .
H H13 0.7479 0.6271 1.0005 0.070 Uiso calc R 1 . .
C C14 0.7816(3) 0.5853(3) 0.91592(18) 0.0516(9) Uani d . 1 . .
H H14 0.7555 0.6438 0.8955 0.062 Uiso calc R 1 . .
C C15 0.8229(3) 0.5102(2) 0.88240(16) 0.0451(8) Uani d . 1 . .
H H15 0.8239 0.5166 0.8395 0.054 Uiso calc R 1 . .
C C16 0.8624(3) 0.4259(2) 0.91432(15) 0.0378(7) Uani d . 1 . .
C C17 1.1664(3) 0.1394(2) 0.88752(16) 0.0412(8) Uani d . 1 . .
H H17A 1.2099 0.1126 0.9281 0.049 Uiso calc R 1 . .
H H17B 1.1807 0.0956 0.8542 0.049 Uiso calc R 1 . .
C C18 1.2211(3) 0.2369(2) 0.87831(14) 0.0349(7) Uani d . 1 . .
C C19 1.3560(3) 0.3620(2) 0.87884(14) 0.0402(8) Uani d . 1 . .
C C20 1.4596(3) 0.4284(3) 0.88702(17) 0.0552(10) Uani d . 1 . .
H H20 1.5444 0.4124 0.9089 0.066 Uiso calc R 1 . .
C C21 1.4307(3) 0.5183(3) 0.86141(17) 0.0568(10) Uani d . 1 . .
H H21 1.4979 0.5645 0.8657 0.068 Uiso calc R 1 . .
C C22 1.3051(3) 0.5433(3) 0.82922(16) 0.0514(9) Uani d . 1 . .
H H22 1.2898 0.6062 0.8136 0.062 Uiso calc R 1 . .
C C23 1.2022(3) 0.4777(2) 0.81965(15) 0.0421(8) Uani d . 1 . .
H H23 1.1181 0.4944 0.7973 0.051 Uiso calc R 1 . .
C C24 1.2294(3) 0.3859(2) 0.84485(14) 0.0361(7) Uani d . 1 . .
O O1W 0.9939(3) 0.2955(2) 0.60165(12) 0.0715(8) Uani d D 1 . .
H H1A 1.073(2) 0.302(4) 0.599(2) 0.107 Uiso d D 1 . .
H H1B 0.984(4) 0.283(4) 0.6383(12) 0.107 Uiso d D 1 . .
Cl Cl3 1.26515(10) 0.36822(8) 0.57345(5) 0.0690(3) Uani d . 1 . .
O O1 0.5693(3) 0.2940(2) 0.48243(13) 0.0781(9) Uani d D 1 . .
C C25 0.5735(5) 0.2366(3) 0.5376(2) 0.0854(14) Uani d D 1 B .
H H25A 0.6237 0.1776 0.5349 0.102 Uiso calc R 1 . .
H H25B 0.4842 0.2184 0.5413 0.102 Uiso calc R 1 . .
C C26 0.6369(5) 0.2936(4) 0.5937(2) 0.0999(17) Uani d D 1 . .
H H26A 0.7268 0.2714 0.6098 0.120 Uiso calc PR 0.58 A 1
H H26B 0.5867 0.2888 0.6272 0.120 Uiso calc PR 0.58 A 1
H H26C 0.7138 0.2598 0.6174 0.120 Uiso d PR 0.42 A 2
H H26D 0.5754 0.3058 0.6215 0.120 Uiso d PR 0.42 A 2
C C27 0.6360(17) 0.3975(6) 0.5690(5) 0.088(6) Uani d PD 0.58 B 1
H H27A 0.7114 0.4345 0.5913 0.106 Uiso calc PR 0.58 B 1
H H27B 0.5545 0.4312 0.5717 0.106 Uiso calc PR 0.58 B 1
C C28 0.6462(10) 0.3772(7) 0.4990(5) 0.084(4) Uani d PD 0.58 B 1
H H28A 0.6115 0.4314 0.4719 0.101 Uiso calc PR 0.58 B 1
H H28B 0.7376 0.3657 0.4956 0.101 Uiso calc PR 0.58 B 1
C C28' 0.5865(15) 0.3944(7) 0.4996(6) 0.085(5) Uani d PD 0.42 B 2
H H28C 0.5024 0.4247 0.5018 0.102 Uiso calc PR 0.42 B 2
H H28D 0.6277 0.4299 0.4698 0.102 Uiso calc PR 0.42 B 2
C C27' 0.679(2) 0.3894(9) 0.5661(6) 0.084(7) Uani d PD 0.42 B 2
H H27C 0.7717 0.3873 0.5626 0.101 Uiso calc PR 0.42 B 2
H H27D 0.6653 0.4447 0.5920 0.101 Uiso calc PR 0.42 B 2

loop_
_atom_site_aniso_label
_atom_site_aniso_U_11
_atom_site_aniso_U_22
_atom_site_aniso_U_33
_atom_site_aniso_U_12
_atom_site_aniso_U_13
_atom_site_aniso_U_23
Fe1 0.0333(2) 0.0318(3) 0.0293(2) 0.00082(18) 0.00167(17) 0.00084(19)
Cl1 0.0463(4) 0.0451(5) 0.0424(5) 0.0001(4) 0.0096(3) -0.0090(4)
Cl2 0.0550(5) 0.0437(5) 0.0397(5) 0.0064(4) -0.0010(4) 0.0092(4)
N1 0.0365(14) 0.0339(16) 0.0391(15) -0.0016(11) 0.0046(11) 0.0021(12)
N2 0.0503(17) 0.0416(18) 0.0534(19) -0.0107(15) 0.0116(14) 0.0037(15)
N3 0.0415(14) 0.0363(16) 0.0308(14) 0.0033(11) 0.0037(11) -0.0003(12)
N4 0.0504(16) 0.052(2) 0.0296(15) 0.0020(14) 0.0084(13) 0.0017(14)
N5 0.0340(13) 0.0291(14) 0.0363(15) -0.0007(11) -0.0006(11) -0.0004(12)
N6 0.0359(15) 0.0472(19) 0.0453(17) 0.0058(13) -0.0050(12) 0.0021(14)
N7 0.0405(14) 0.0316(15) 0.0348(14) 0.0048(11) 0.0041(11) 0.0013(12)
C1 0.0414(18) 0.055(2) 0.0401(19) -0.0032(16) 0.0109(15) -0.0033(17)
C2 0.049(2) 0.078(3) 0.058(2) -0.020(2) 0.0176(18) -0.010(2)
C3 0.0372(19) 0.098(3) 0.056(2) -0.004(2) 0.0101(17) -0.018(2)
C4 0.042(2) 0.077(3) 0.057(2) 0.0144(19) 0.0026(17) 0.000(2)
C5 0.049(2) 0.054(2) 0.050(2) 0.0040(17) 0.0093(17) -0.0025(18)
C6 0.0365(17) 0.047(2) 0.0348(18) 0.0014(15) 0.0079(14) -0.0036(15)
C7 0.0407(17) 0.040(2) 0.0416(19) -0.0035(15) 0.0084(14) -0.0015(16)
C8 0.0458(18) 0.0325(19) 0.048(2) 0.0013(14) 0.0037(15) 0.0033(16)
C9 0.061(2) 0.047(2) 0.0361(19) 0.0098(17) 0.0095(16) 0.0042(16)
C10 0.0384(16) 0.040(2) 0.0309(17) -0.0004(14) 0.0047(13) 0.0000(15)
C11 0.0401(17) 0.044(2) 0.043(2) -0.0008(15) 0.0082(15) -0.0065(16)
C12 0.057(2) 0.058(3) 0.050(2) -0.0008(18) 0.0179(17) -0.016(2)
C13 0.056(2) 0.049(2) 0.074(3) 0.0028(18) 0.0196(19) -0.023(2)
C14 0.0475(19) 0.043(2) 0.062(2) 0.0049(16) 0.0045(17) -0.0037(19)
C15 0.0487(19) 0.037(2) 0.048(2) 0.0072(15) 0.0054(15) -0.0022(17)
C16 0.0340(16) 0.040(2) 0.0391(19) 0.0007(14) 0.0059(13) -0.0056(15)
C17 0.0386(17) 0.0341(19) 0.048(2) 0.0068(14) 0.0005(14) 0.0033(16)
C18 0.0360(16) 0.0300(18) 0.0352(17) 0.0039(13) -0.0010(13) -0.0027(14)
C19 0.0375(17) 0.041(2) 0.0401(19) -0.0015(14) 0.0025(14) -0.0003(16)
C20 0.0357(18) 0.070(3) 0.054(2) -0.0071(17) -0.0051(16) 0.000(2)
C21 0.051(2) 0.056(3) 0.061(2) -0.0186(18) 0.0048(18) 0.004(2)
C22 0.058(2) 0.047(2) 0.048(2) -0.0103(17) 0.0088(17) 0.0069(18)
C23 0.0450(18) 0.042(2) 0.0383(18) -0.0008(15) 0.0056(14) 0.0053(16)
C24 0.0380(16) 0.039(2) 0.0295(16) -0.0019(14) 0.0038(13) -0.0051(14)
O1W 0.082(2) 0.088(2) 0.0449(16) -0.0061(18) 0.0147(14) -0.0079(16)
Cl3 0.0691(6) 0.0644(7) 0.0706(7) -0.0083(5) 0.0075(5) -0.0187(5)
O1 0.081(2) 0.082(2) 0.0597(19) -0.0229(17) -0.0139(14) -0.0003(17)
C25 0.083(3) 0.075(3) 0.093(4) -0.005(2) 0.006(3) 0.013(3)
C26 0.102(4) 0.119(5) 0.072(3) -0.026(3) 0.002(3) -0.006(3)
C27 0.083(9) 0.089(10) 0.086(10) -0.010(7) 0.001(6) -0.027(7)
C28 0.072(7) 0.078(7) 0.105(9) -0.002(5) 0.024(6) 0.026(6)
C28' 0.088(12) 0.079(11) 0.091(11) -0.024(8) 0.023(9) 0.000(8)
C27' 0.087(14) 0.069(11) 0.080(13) 0.020(7) -0.021(8) -0.021(8)

loop_
_atom_type_symbol
_atom_type_description
_atom_type_scat_dispersion_real
_atom_type_scat_dispersion_imag
_atom_type_scat_source
C C 0.0033 0.0016 'International Tables Vol C Tables 4.2.6.8 and 6.1.1.4'
H H 0.0000 0.0000 'International Tables Vol C Tables 4.2.6.8 and 6.1.1.4'
N N 0.0061 0.0033 'International Tables Vol C Tables 4.2.6.8 and 6.1.1.4'
O O 0.0106 0.0060 'International Tables Vol C Tables 4.2.6.8 and 6.1.1.4'
Fe Fe 0.3463 0.8444 'International Tables Vol C Tables 4.2.6.8 and 6.1.1.4'
Cl Cl 0.1484 0.1585 'International Tables Vol C Tables 4.2.6.8 and 6.1.1.4'

loop_
_geom_angle_atom_site_label_1
_geom_angle_atom_site_label_2
_geom_angle_atom_site_label_3
_geom_angle_site_symmetry_1
_geom_angle_site_symmetry_3
_geom_angle
_geom_angle_publ_flag
N5 Fe1 N1 . . 148.56(10) ?
N5 Fe1 N3 . . 85.80(9) ?
N1 Fe1 N3 . . 86.65(10) ?
N5 Fe1 Cl2 . . 106.78(7) ?
N1 Fe1 Cl2 . . 104.43(7) ?
N3 Fe1 Cl2 . . 97.23(7) ?
N5 Fe1 Cl1 . . 89.19(7) ?
N1 Fe1 Cl1 . . 91.09(7) ?
N3 Fe1 Cl1 . . 166.40(7) ?
Cl2 Fe1 Cl1 . . 96.32(3) ?
N5 Fe1 N7 . . 74.41(9) ?
N1 Fe1 N7 . . 74.16(9) ?
N3 Fe1 N7 . . 78.09(9) ?
Cl2 Fe1 N7 . . 175.13(7) ?
Cl1 Fe1 N7 . . 88.40(6) ?
Fe1 Cl1 H1B . . 103.7(10) ?
C7 N1 C6 . . 105.1(2) ?
C7 N1 Fe1 . . 116.72(19) ?
C6 N1 Fe1 . . 138.1(2) ?
C7 N2 C1 . . 107.7(3) ?
C7 N2 H2 . . 125(2) ?
C1 N2 H2 . . 127(2) ?
C10 N3 C16 . . 105.4(2) ?
C10 N3 Fe1 . . 116.1(2) ?
C16 N3 Fe1 . . 138.5(2) ?
C10 N4 C11 . . 107.9(3) ?
C10 N4 H4 . . 120(2) ?
C11 N4 H4 . . 132(2) ?
C18 N5 C24 . . 106.3(2) ?
C18 N5 Fe1 . . 118.0(2) ?
C24 N5 Fe1 . . 135.7(2) ?
C18 N6 C19 . . 107.9(2) ?
C18 N6 H6 . . 130(2) ?
C19 N6 H6 . . 122(2) ?
C8 N7 C17 . . 112.7(2) ?
C8 N7 C9 . . 111.3(2) ?
C17 N7 C9 . . 111.2(2) ?
C8 N7 Fe1 . . 105.93(17) ?
C17 N7 Fe1 . . 106.90(17) ?
C9 N7 Fe1 . . 108.49(18) ?
N2 C1 C2 . . 131.9(3) ?
N2 C1 C6 . . 106.0(3) ?
C2 C1 C6 . . 122.0(3) ?
C3 C2 C1 . . 115.6(4) ?
C3 C2 H2A . . 122.2 ?
C1 C2 H2A . . 122.2 ?
C2 C3 C4 . . 122.7(3) ?
C2 C3 H3 . . 118.6 ?
C4 C3 H3 . . 118.6 ?
C3 C4 C5 . . 121.1(4) ?
C3 C4 H4A . . 119.4 ?
C5 C4 H4A . . 119.4 ?
C6 C5 C4 . . 117.4(4) ?
C6 C5 H5 . . 121.3 ?
C4 C5 H5 . . 121.3 ?
C5 C6 C1 . . 121.1(3) ?
C5 C6 N1 . . 130.7(3) ?
C1 C6 N1 . . 108.2(3) ?
N2 C7 N1 . . 112.9(3) ?
N2 C7 C8 . . 126.0(3) ?
N1 C7 C8 . . 121.1(3) ?
N7 C8 C7 . . 106.0(2) ?
N7 C8 H8A . . 110.5 ?
C7 C8 H8A . . 110.5 ?
N7 C8 H8B . . 110.5 ?
C7 C8 H8B . . 110.5 ?
H8A C8 H8B . . 108.7 ?
C10 C9 N7 . . 112.9(3) ?
C10 C9 H9A . . 109.0 ?
N7 C9 H9A . . 109.0 ?
C10 C9 H9B . . 109.0 ?
N7 C9 H9B . . 109.0 ?
H9A C9 H9B . . 107.8 ?
N3 C10 N4 . . 112.9(3) ?
N3 C10 C9 . . 124.3(3) ?
N4 C10 C9 . . 122.9(3) ?
C12 C11 N4 . . 131.5(3) ?
C12 C11 C16 . . 122.5(3) ?
N4 C11 C16 . . 106.0(3) ?
C13 C12 C11 . . 115.9(3) ?
C13 C12 H12 . . 122.1 ?
C11 C12 H12 . . 122.1 ?
C12 C13 C14 . . 122.4(3) ?
C12 C13 H13 . . 118.8 ?
C14 C13 H13 . . 118.8 ?
C15 C14 C13 . . 121.1(4) ?
C15 C14 H14 . . 119.4 ?
C13 C14 H14 . . 119.4 ?
C16 C15 C14 . . 117.7(3) ?
C16 C15 H15 . . 121.1 ?
C14 C15 H15 . . 121.1 ?
C15 C16 C11 . . 120.4(3) ?
C15 C16 N3 . . 131.7(3) ?
C11 C16 N3 . . 107.9(3) ?
C18 C17 N7 . . 107.5(2) ?
C18 C17 H17A . . 110.2 ?
N7 C17 H17A . . 110.2 ?
C18 C17 H17B . . 110.2 ?
N7 C17 H17B . . 110.2 ?
H17A C17 H17B . . 108.5 ?
N5 C18 N6 . . 112.1(3) ?
N5 C18 C17 . . 121.2(3) ?
N6 C18 C17 . . 126.7(3) ?
C20 C19 N6 . . 132.9(3) ?
C20 C19 C24 . . 121.5(3) ?
N6 C19 C24 . . 105.6(3) ?
C21 C20 C19 . . 116.5(3) ?
C21 C20 H20 . . 121.8 ?
C19 C20 H20 . . 121.8 ?
C20 C21 C22 . . 122.4(3) ?
C20 C21 H21 . . 118.8 ?
C22 C21 H21 . . 118.8 ?
C23 C22 C21 . . 121.8(3) ?
C23 C22 H22 . . 119.1 ?
C21 C22 H22 . . 119.1 ?
C22 C23 C24 . . 116.8(3) ?
C22 C23 H23 . . 121.6 ?
C24 C23 H23 . . 121.6 ?
C23 C24 C19 . . 121.0(3) ?
C23 C24 N5 . . 130.9(3) ?
C19 C24 N5 . . 108.1(3) ?
H1A O1W H1B . . 113(3) ?
C28 O1 C25 . . 108.8(5) ?
C25 O1 C28' . . 109.8(6) ?
C28 O1 H4A . . 93.5 ?
O1 C25 C26 . . 108.8(3) ?
O1 C25 H25A . . 109.9 ?
C26 C25 H25A . . 109.9 ?
O1 C25 H25B . . 109.9 ?
C26 C25 H25B . . 109.9 ?
H25A C25 H25B . . 108.3 ?
C25 C26 C27 . . 104.0(5) ?
C25 C26 C27' . . 104.5(6) ?
C25 C26 H26A . . 111.0 ?
C27 C26 H26A . . 111.0 ?
C27' C26 H26A . . 94.8 ?
C25 C26 H26B . . 111.0 ?
C27 C26 H26B . . 111.0 ?
C27' C26 H26B . . 125.4 ?
H26A C26 H26B . . 109.0 ?
C25 C26 H26C . . 110.8 ?
C27 C26 H26C . . 125.4 ?
C27' C26 H26C . . 110.4 ?
H26B C26 H26C . . 94.3 ?
C25 C26 H26D . . 111.2 ?
C27' C26 H26D . . 111.1 ?
H26A C26 H26D . . 121.8 ?
H26C C26 H26D . . 108.7 ?
C26 C27 C28 . . 100.0(7) ?
C26 C27 H27A . . 111.8 ?
C28 C27 H27A . . 111.8 ?
C26 C27 H27B . . 111.8 ?
C28 C27 H27B . . 111.8 ?
H27A C27 H27B . . 109.5 ?
O1 C28 C27 . . 104.4(7) ?
O1 C28 H28A . . 110.9 ?
C27 C28 H28A . . 110.9 ?
O1 C28 H28B . . 110.9 ?
C27 C28 H28B . . 110.9 ?
H28A C28 H28B . . 108.9 ?
O1 C28' C27' . . 102.5(8) ?
O1 C28' H28C . . 111.3 ?
C27' C28' H28C . . 111.3 ?
O1 C28' H28D . . 111.3 ?
C27' C28' H28D . . 111.3 ?
H28C C28' H28D . . 109.2 ?
C26 C27' C28' . . 102.9(8) ?
C26 C27' H27C . . 111.2 ?
C28' C27' H27C . . 111.2 ?
C26 C27' H27D . . 111.2 ?
C28' C27' H27D . . 111.2 ?
H27C C27' H27D . . 109.1 ?

loop_
_geom_bond_atom_site_label_1
_geom_bond_atom_site_label_2
_geom_bond_site_symmetry_2
_geom_bond_distance
_geom_bond_publ_flag
Fe1 N5 . 2.097(2) ?
Fe1 N1 . 2.100(2) ?
Fe1 N3 . 2.107(2) ?
Fe1 Cl2 . 2.2373(9) ?
Fe1 Cl1 . 2.3219(9) ?
Fe1 N7 . 2.355(2) ?
Cl1 H1B . 2.51(3) ?
N1 C7 . 1.335(4) ?
N1 C6 . 1.405(4) ?
N2 C7 . 1.333(4) ?
N2 C1 . 1.382(4) ?
N2 H2 . 0.859(18) ?
N3 C10 . 1.325(4) ?
N3 C16 . 1.422(4) ?
N4 C10 . 1.338(4) ?
N4 C11 . 1.388(4) ?
N4 H4 . 0.862(18) ?
N5 C18 . 1.320(4) ?
N5 C24 . 1.402(4) ?
N6 C18 . 1.343(4) ?
N6 C19 . 1.389(4) ?
N6 H6 . 0.852(18) ?
N7 C8 . 1.484(4) ?
N7 C17 . 1.484(4) ?
N7 C9 . 1.486(4) ?
C1 C2 . 1.391(4) ?
C1 C6 . 1.403(4) ?
C2 C3 . 1.384(5) ?
C2 H2A . 0.9300 ?
C3 C4 . 1.385(6) ?
C3 H3 . 0.9300 ?
C4 C5 . 1.386(5) ?
C4 H4A . 0.9300 ?
C5 C6 . 1.374(5) ?
C5 H5 . 0.9300 ?
C7 C8 . 1.492(4) ?
C8 H8A . 0.9700 ?
C8 H8B . 0.9700 ?
C9 C10 . 1.479(4) ?
C9 H9A . 0.9700 ?
C9 H9B . 0.9700 ?
C11 C12 . 1.376(5) ?
C11 C16 . 1.400(4) ?
C12 C13 . 1.374(5) ?
C12 H12 . 0.9300 ?
C13 C14 . 1.384(5) ?
C13 H13 . 0.9300 ?
C14 C15 . 1.375(4) ?
C14 H14 . 0.9300 ?
C15 C16 . 1.367(4) ?
C15 H15 . 0.9300 ?
C17 C18 . 1.482(4) ?
C17 H17A . 0.9700 ?
C17 H17B . 0.9700 ?
C19 C20 . 1.387(4) ?
C19 C24 . 1.399(4) ?
C20 C21 . 1.361(5) ?
C20 H20 . 0.9300 ?
C21 C22 . 1.381(5) ?
C21 H21 . 0.9300 ?
C22 C23 . 1.375(4) ?
C22 H22 . 0.9300 ?
C23 C24 . 1.379(4) ?
C23 H23 . 0.9300 ?
O1W H1A . 0.828(18) ?
O1W H1B . 0.831(19) ?
Cl3 H1A . 2.34(2) ?
O1 C28 . 1.395(8) ?
O1 C25 . 1.420(5) ?
O1 C28' . 1.430(9) ?
C25 C26 . 1.476(5) ?
C25 H25A . 0.9700 ?
C25 H25B . 0.9700 ?
C26 C27 . 1.523(8) ?
C26 C27' . 1.544(9) ?
C26 H26A . 0.9700 ?
C26 H26B . 0.9700 ?
C26 H26C . 0.9700 ?
C26 H26D . 0.9700 ?
C27 C28 . 1.556(9) ?
C27 H27A . 0.9700 ?
C27 H27B . 0.9700 ?
C28 H28A . 0.9700 ?
C28 H28B . 0.9700 ?
C28' C27' . 1.553(10) ?
C28' H28C . 0.9700 ?
C28' H28D . 0.9700 ?
C27' H27C . 0.9700 ?
C27' H27D . 0.9700 ?

loop_
_geom_hbond_atom_site_label_D
_geom_hbond_atom_site_label_H
_geom_hbond_atom_site_label_A
_geom_hbond_site_symmetry_A
_geom_hbond_distance_DH
_geom_hbond_distance_HA
_geom_hbond_distance_DA
_geom_hbond_angle_DHA
_geom_hbond_publ_flag
O1W H1A Cl3 . 0.828(18) 2.34(2) 3.136(3) 160(4) yes
O1W H1B Cl1 . 0.831(19) 2.51(3) 3.267(3) 152(4) yes
C23 H23 Cl1 2_756 0.93 2.82 3.516(3) 132.7 no
N2 H2 Cl3 2_746 0.859(18) 2.25(2) 3.070(3) 159(3) yes
N4 H4 O1W 4_566 0.862(18) 1.96(2) 2.795(4) 162(3) yes
N6 H6 O1 4_666 0.852(18) 1.91(2) 2.741(4) 163(3) yes
C9 H9B Cl3 4_566 0.97 2.59 3.523(3) 161.5 no
C3 H3 Cl1 1_455 0.93 2.83 3.718(4) 160.2 no
C15 H15 Cl2 . 0.93 2.74 3.466(3) 135.9 no

loop_
_geom_torsion_atom_site_label_1
_geom_torsion_atom_site_label_2
_geom_torsion_atom_site_label_3
_geom_torsion_atom_site_label_4
_geom_torsion_site_symmetry_1
_geom_torsion_site_symmetry_2
_geom_torsion_site_symmetry_3
_geom_torsion_site_symmetry_4
_geom_torsion
_geom_torsion_publ_flag
N5 Fe1 Cl1 H1B . . . . -96.2(10) ?
N1 Fe1 Cl1 H1B . . . . 115.2(10) ?
N3 Fe1 Cl1 H1B . . . . -164.5(10) ?
Cl2 Fe1 Cl1 H1B . . . . 10.6(10) ?
N7 Fe1 Cl1 H1B . . . . -170.7(10) ?
N5 Fe1 N1 C7 . . . . -20.2(3) ?
N3 Fe1 N1 C7 . . . . -96.6(2) ?
Cl2 Fe1 N1 C7 . . . . 166.8(2) ?
Cl1 Fe1 N1 C7 . . . . 70.0(2) ?
N7 Fe1 N1 C7 . . . . -18.0(2) ?
N5 Fe1 N1 C6 . . . . 161.4(3) ?
N3 Fe1 N1 C6 . . . . 85.1(3) ?
Cl2 Fe1 N1 C6 . . . . -11.6(3) ?
Cl1 Fe1 N1 C6 . . . . -108.4(3) ?
N7 Fe1 N1 C6 . . . . 163.6(3) ?
N5 Fe1 N3 C10 . . . . -78.2(2) ?
N1 Fe1 N3 C10 . . . . 71.3(2) ?
Cl2 Fe1 N3 C10 . . . . 175.4(2) ?
Cl1 Fe1 N3 C10 . . . . -9.5(4) ?
N7 Fe1 N3 C10 . . . . -3.2(2) ?
N5 Fe1 N3 C16 . . . . 103.0(3) ?
N1 Fe1 N3 C16 . . . . -107.5(3) ?
Cl2 Fe1 N3 C16 . . . . -3.4(3) ?
Cl1 Fe1 N3 C16 . . . . 171.7(2) ?
N7 Fe1 N3 C16 . . . . 178.0(3) ?
N1 Fe1 N5 C18 . . . . 16.6(3) ?
N3 Fe1 N5 C18 . . . . 93.2(2) ?
Cl2 Fe1 N5 C18 . . . . -170.5(2) ?
Cl1 Fe1 N5 C18 . . . . -74.2(2) ?
N7 Fe1 N5 C18 . . . . 14.4(2) ?
N1 Fe1 N5 C24 . . . . -161.7(2) ?
N3 Fe1 N5 C24 . . . . -85.1(3) ?
Cl2 Fe1 N5 C24 . . . . 11.2(3) ?
Cl1 Fe1 N5 C24 . . . . 107.6(3) ?
N7 Fe1 N5 C24 . . . . -163.9(3) ?
N5 Fe1 N7 C8 . . . . -148.3(2) ?
N1 Fe1 N7 C8 . . . . 32.90(18) ?
N3 Fe1 N7 C8 . . . . 122.78(19) ?
Cl1 Fe1 N7 C8 . . . . -58.69(18) ?
N5 Fe1 N7 C17 . . . . -27.88(18) ?
N1 Fe1 N7 C17 . . . . 153.3(2) ?
N3 Fe1 N7 C17 . . . . -116.80(19) ?
Cl1 Fe1 N7 C17 . . . . 61.73(17) ?
N5 Fe1 N7 C9 . . . . 92.1(2) ?
N1 Fe1 N7 C9 . . . . -86.7(2) ?
N3 Fe1 N7 C9 . . . . 3.18(19) ?
Cl1 Fe1 N7 C9 . . . . -178.29(19) ?
C7 N2 C1 C2 . . . . 176.9(3) ?
C7 N2 C1 C6 . . . . -1.2(4) ?
N2 C1 C2 C3 . . . . -177.6(3) ?
C6 C1 C2 C3 . . . . 0.3(5) ?
C1 C2 C3 C4 . . . . -0.6(5) ?
C2 C3 C4 C5 . . . . 0.4(6) ?
C3 C4 C5 C6 . . . . 0.0(5) ?
C4 C5 C6 C1 . . . . -0.3(5) ?
C4 C5 C6 N1 . . . . 176.4(3) ?
N2 C1 C6 C5 . . . . 178.5(3) ?
C2 C1 C6 C5 . . . . 0.1(5) ?
N2 C1 C6 N1 . . . . 1.2(3) ?
C2 C1 C6 N1 . . . . -177.2(3) ?
C7 N1 C6 C5 . . . . -177.6(3) ?
Fe1 N1 C6 C5 . . . . 0.9(5) ?
C7 N1 C6 C1 . . . . -0.6(3) ?
Fe1 N1 C6 C1 . . . . 177.9(2) ?
C1 N2 C7 N1 . . . . 0.9(4) ?
C1 N2 C7 C8 . . . . -177.3(3) ?
C6 N1 C7 N2 . . . . -0.1(4) ?
Fe1 N1 C7 N2 . . . . -179.0(2) ?
C6 N1 C7 C8 . . . . 178.1(3) ?
Fe1 N1 C7 C8 . . . . -0.8(4) ?
C17 N7 C8 C7 . . . . -157.2(2) ?
C9 N7 C8 C7 . . . . 77.1(3) ?
Fe1 N7 C8 C7 . . . . -40.6(3) ?
N2 C7 C8 N7 . . . . -151.2(3) ?
N1 C7 C8 N7 . . . . 30.8(4) ?
C8 N7 C9 C10 . . . . -118.9(3) ?
C17 N7 C9 C10 . . . . 114.5(3) ?
Fe1 N7 C9 C10 . . . . -2.7(3) ?
C16 N3 C10 N4 . . . . 1.5(3) ?
Fe1 N3 C10 N4 . . . . -177.65(19) ?
C16 N3 C10 C9 . . . . -177.9(3) ?
Fe1 N3 C10 C9 . . . . 2.9(4) ?
C11 N4 C10 N3 . . . . -1.2(3) ?
C11 N4 C10 C9 . . . . 178.3(3) ?
N7 C9 C10 N3 . . . . 0.2(5) ?
N7 C9 C10 N4 . . . . -179.2(3) ?
C10 N4 C11 C12 . . . . -179.8(3) ?
C10 N4 C11 C16 . . . . 0.4(3) ?
N4 C11 C12 C13 . . . . 178.6(3) ?
C16 C11 C12 C13 . . . . -1.5(5) ?
C11 C12 C13 C14 . . . . 0.0(5) ?
C12 C13 C14 C15 . . . . 1.3(5) ?
C13 C14 C15 C16 . . . . -1.0(5) ?
C14 C15 C16 C11 . . . . -0.5(5) ?
C14 C15 C16 N3 . . . . -179.0(3) ?
C12 C11 C16 C15 . . . . 1.8(5) ?
N4 C11 C16 C15 . . . . -178.3(3) ?
C12 C11 C16 N3 . . . . -179.3(3) ?
N4 C11 C16 N3 . . . . 0.5(3) ?
C10 N3 C16 C15 . . . . 177.4(3) ?
Fe1 N3 C16 C15 . . . . -3.7(5) ?
C10 N3 C16 C11 . . . . -1.2(3) ?
Fe1 N3 C16 C11 . . . . 177.6(2) ?
C8 N7 C17 C18 . . . . 151.7(3) ?
C9 N7 C17 C18 . . . . -82.5(3) ?
Fe1 N7 C17 C18 . . . . 35.7(3) ?
C24 N5 C18 N6 . . . . -0.2(3) ?
Fe1 N5 C18 N6 . . . . -178.9(2) ?
C24 N5 C18 C17 . . . . -178.6(3) ?
Fe1 N5 C18 C17 . . . . 2.7(4) ?
C19 N6 C18 N5 . . . . 0.2(4) ?
C19 N6 C18 C17 . . . . 178.5(3) ?
N7 C17 C18 N5 . . . . -28.4(4) ?
N7 C17 C18 N6 . . . . 153.5(3) ?
C18 N6 C19 C20 . . . . 179.1(4) ?
C18 N6 C19 C24 . . . . -0.2(3) ?
N6 C19 C20 C21 . . . . -177.9(4) ?
C24 C19 C20 C21 . . . . 1.3(5) ?
C19 C20 C21 C22 . . . . 0.4(6) ?
C20 C21 C22 C23 . . . . -1.7(6) ?
C21 C22 C23 C24 . . . . 1.2(5) ?
C22 C23 C24 C19 . . . . 0.5(5) ?
C22 C23 C24 N5 . . . . 177.4(3) ?
C20 C19 C24 C23 . . . . -1.8(5) ?
N6 C19 C24 C23 . . . . 177.6(3) ?
C20 C19 C24 N5 . . . . -179.3(3) ?
N6 C19 C24 N5 . . . . 0.1(3) ?
C18 N5 C24 C23 . . . . -177.2(3) ?
Fe1 N5 C24 C23 . . . . 1.3(5) ?
C18 N5 C24 C19 . . . . 0.0(3) ?
Fe1 N5 C24 C19 . . . . 178.5(2) ?
C28 O1 C25 C26 . . . . 10.0(7) ?
C28' O1 C25 C26 . . . . -18.6(8) ?
H4A O1 C25 C26 . . . . -61.4 ?
O1 C25 C26 C27 . . . . 14.7(8) ?
O1 C25 C26 C27' . . . . -3.7(11) ?
C25 C26 C27 C28 . . . . -30.5(10) ?
C27' C26 C27 C28 . . . . 64(2) ?
C25 O1 C28 C27 . . . . -30.0(10) ?
C28' O1 C28 C27 . . . . 67.0(18) ?
H4A O1 C28 C27 . . . . 6.6 ?
C26 C27 C28 O1 . . . . 37.2(11) ?
C28 O1 C28' C27' . . . . -60.6(18) ?
C25 O1 C28' C27' . . . . 32.1(13) ?
H4A O1 C28' C27' . . . . 57.8 ?
C25 C26 C27' C28' . . . . 22.1(15) ?
C27 C26 C27' C28' . . . . -68(2) ?
O1 C28' C27' C26 . . . . -32.6(16) ?
